data_9013409
loop_
_publ_author_name
'Frondel, C.'
'Palache, C.'

_publ_section_title
;
 Three new polymorphs of zinc sulfide
;
_journal_name_full Science
_journal_page_first 602
_journal_page_last 602
_journal_paper_doi 10.1126/science.107.2788.602
_journal_volume 107
_journal_year 1948
_chemical_formula_sum 'S Zn'
_chemical_name_mineral Wurtzite-4H
_space_group_IT_number 186
_symmetry_space_group_name_Hall 'P 6c -2c'
_symmetry_space_group_name_H-M 'P 63 m c'
_cell_angle_alpha 90
_cell_angle_beta 90
_cell_angle_gamma 120
_cell_length_a 3.814
_cell_length_b 3.814
_cell_length_c 12.46
_cell_formula_units_Z 4
_cell_volume 156.968
_database_code_amcsd 0015413
_exptl_crystal_density_diffrn 4.124
_cod_original_formula_sum 'Zn S'
_cod_database_code 9013409

loop_
_space_group_symop_operation_xyz
x,y,z
-x,-x+y,1/2+z
x-y,x,1/2+z
-y,-x,z
-y,x-y,z
x-y,-y,1/2+z
-x,-y,1/2+z
x,x-y,z
-x+y,-x,z
y,x,1/2+z
y,-x+y,1/2+z
-x+y,y,z

loop_
_atom_site_label
_atom_site_fract_x
_atom_site_fract_y
_atom_site_fract_z
Zn1 0.00000 0.00000 0.00000
Zn2 0.33333 0.66667 0.25000
S1 0.00000 0.00000 0.18750
S2 0.33333 0.66667 0.43750

loop_
_cod_related_entry_id
_cod_related_entry_database
_cod_related_entry_code
1 AMCSD 0015413
